data_7222349
loop_
_publ_author_name
'Alen, Jo'
'Van Meervelt, Luc'
'Dehaen, Wim'
'Dobrza\'nska, Liliana'

_publ_section_title
;
 Solvent diffusion through a non-porous crystal &#x2018;caught in the
 act&#x2019; and related single-crystal-to-single-crystal transformations
 in a cationic dinuclear Ag(i) complex
;
_journal_issue 46
_journal_name_full CrystEngComm
_journal_page_first 8957
_journal_paper_doi 10.1039/C5CE01348H
_journal_volume 17
_journal_year 2015
_chemical_formula_moiety 'C34 H40 Ag2 N8, 2(B F4), C2 H3 N'
_chemical_formula_sum 'C36 H43 Ag2 B2 F8 N9'
_chemical_formula_weight 991.15
_chemical_name_common work
_chemical_name_systematic
;
 ?
;
_space_group_IT_number 2
_symmetry_cell_setting triclinic
_symmetry_space_group_name_Hall '-P 1'
_symmetry_space_group_name_H-M 'P -1'
_atom_sites_solution_hydrogens geom
_atom_sites_solution_primary direct
_atom_sites_solution_secondary difmap
_audit_creation_method SHELXL-97
_audit_update_record
;
2015-07-08 deposited with the CCDC.
2015-09-07 downloaded from the CCDC.
;
_cell_angle_alpha 111.046(10)
_cell_angle_beta 97.101(9)
_cell_angle_gamma 101.812(9)
_cell_formula_units_Z 2
_cell_length_a 10.1464(11)
_cell_length_b 14.2825(14)
_cell_length_c 15.3309(17)
_cell_measurement_temperature 100(2)
_cell_volume 1981.8(4)
_computing_cell_refinement
;
CrysAlisPro, Agilent Technologies,
Version 1.171.35.21 (release 20-01-2012 CrysAlis171 .NET)
(compiled Jan 23 2012,18:06:46)
;
_computing_data_collection
;
CrysAlisPro, Agilent Technologies,
Version 1.171.35.21 (release 20-01-2012 CrysAlis171 .NET)
(compiled Jan 23 2012,18:06:46)
;
_computing_data_reduction
;
CrysAlisPro, Agilent Technologies,
Version 1.171.35.21 (release 20-01-2012 CrysAlis171 .NET)
(compiled Jan 23 2012,18:06:46)
;
_computing_molecular_graphics 'Mercury (Macrae et al., 2008)'
_computing_structure_refinement 'SHELXL-97 (Sheldrick, 2008)'
_computing_structure_solution 'SHELXS-97 (Sheldrick, 2008)'
_diffrn_ambient_temperature 100(2)
_diffrn_measured_fraction_theta_full 0.961
_diffrn_measured_fraction_theta_max 0.824
_diffrn_measurement_device_type 'Bruker APEX CCD area-detector'
_diffrn_measurement_method \w
_diffrn_radiation_monochromator graphite
_diffrn_radiation_source 'fine-focus sealed tube'
_diffrn_radiation_type MoK\a
_diffrn_radiation_wavelength 0.71073
_diffrn_reflns_av_R_equivalents 0.0462
_diffrn_reflns_av_sigmaI/netI 0.0829
_diffrn_reflns_limit_h_max 13
_diffrn_reflns_limit_h_min -13
_diffrn_reflns_limit_k_max 20
_diffrn_reflns_limit_k_min -19
_diffrn_reflns_limit_l_max 15
_diffrn_reflns_limit_l_min -21
_diffrn_reflns_number 17972
_diffrn_reflns_theta_full 25.50
_diffrn_reflns_theta_max 30.20
_diffrn_reflns_theta_min 2.60
_exptl_absorpt_coefficient_mu 1.066
_exptl_absorpt_correction_T_max 0.8651
_exptl_absorpt_correction_T_min 0.7916
_exptl_absorpt_correction_type multi-scan
_exptl_absorpt_process_details
;
CrysAlisPro, Agilent Technologies,Version 1.171.35.21 
(release 20-01-2012 CrysAlis171 .NET)(compiled Jan 23 2012,18:06:46).
Empirical absorption correction using spherical harmonics,
implemented in SCALE3 ABSPACK scaling algorithm.
;
_exptl_crystal_colour colorless
_exptl_crystal_density_diffrn 1.661
_exptl_crystal_density_method 'not measured'
_exptl_crystal_description block
_exptl_crystal_F_000 996
_exptl_crystal_size_max 0.23
_exptl_crystal_size_mid 0.19
_exptl_crystal_size_min 0.17
_refine_diff_density_max 1.493
_refine_diff_density_min -2.096
_refine_diff_density_rms 0.141
_refine_ls_extinction_method none
_refine_ls_goodness_of_fit_ref 1.020
_refine_ls_hydrogen_treatment constr
_refine_ls_matrix_type full
_refine_ls_number_parameters 521
_refine_ls_number_reflns 9706
_refine_ls_number_restraints 0
_refine_ls_restrained_S_all 1.020
_refine_ls_R_factor_all 0.1015
_refine_ls_R_factor_gt 0.0575
_refine_ls_shift/su_max 0.002
_refine_ls_shift/su_mean 0.000
_refine_ls_structure_factor_coef Fsqd
_refine_ls_weighting_details 'calc w=1/[\s^2^(Fo^2^)+(0.0713P)^2^+0.8761P] where P=(Fo^2^+2Fc^2^)/3'
_refine_ls_weighting_scheme calc
_refine_ls_wR_factor_gt 0.1281
_refine_ls_wR_factor_ref 0.1592
_reflns_number_gt 6367
_reflns_number_total 9706
_reflns_threshold_expression >2sigma(I)
_cod_data_source_file c5ce01348h2.cif
_cod_data_source_block 2b
_cod_depositor_comments 'Adding full bibliography for 7222347--7222352.cif.'
_cod_original_sg_symbol_H-M P-1
_cod_database_code 7222349

loop_
_symmetry_equiv_pos_as_xyz
'x, y, z'
'-x, -y, -z'

loop_
_atom_site_label
_atom_site_type_symbol
_atom_site_fract_x
_atom_site_fract_y
_atom_site_fract_z
_atom_site_U_iso_or_equiv
_atom_site_adp_type
_atom_site_occupancy
_atom_site_symmetry_multiplicity
_atom_site_calc_flag
_atom_site_refinement_flags
Ag1 Ag 0.50892(4) 0.37851(3) 0.15233(3) 0.03082(12) Uani 1 1 d .
N1 N 0.4152(5) 0.4795(3) 0.2439(3) 0.0289(9) Uani 1 1 d .
Ag2 Ag 0.45905(4) 0.02525(3) 0.37815(3) 0.03009(12) Uani 1 1 d .
C2 C 0.3362(6) 0.4642(4) 0.3035(4) 0.0286(11) Uani 1 1 d .
H2 H 0.3124 0.4014 0.3133 0.034 Uiso 1 1 calc R
N3 N 0.2951(5) 0.5486(3) 0.3475(3) 0.0286(9) Uani 1 1 d .
C4 C 0.3515(6) 0.6243(4) 0.3165(4) 0.0355(13) Uani 1 1 d .
H4 H 0.3406 0.6928 0.3360 0.043 Uiso 1 1 calc R
C5 C 0.4253(6) 0.5815(4) 0.2532(4) 0.0349(13) Uani 1 1 d .
H5 H 0.4764 0.6156 0.2201 0.042 Uiso 1 1 calc R
C6 C 0.2058(5) 0.5641(4) 0.4183(4) 0.0292(11) Uani 1 1 d .
H6A H 0.1361 0.5973 0.4009 0.035 Uiso 1 1 calc R
H6B H 0.2630 0.6121 0.4822 0.035 Uiso 1 1 calc R
C7 C 0.1319(6) 0.4621(4) 0.4241(4) 0.0269(11) Uani 1 1 d .
C8 C 0.1903(5) 0.4274(4) 0.4906(4) 0.0266(11) Uani 1 1 d .
C9 C 0.1126(5) 0.3391(4) 0.5013(3) 0.0265(11) Uani 1 1 d .
C10 C -0.0190(6) 0.2879(4) 0.4452(4) 0.0272(11) Uani 1 1 d .
C11 C -0.0726(5) 0.3207(4) 0.3765(4) 0.0273(11) Uani 1 1 d .
H11 H -0.1618 0.2836 0.3372 0.033 Uiso 1 1 calc R
C12 C 0.0023(6) 0.4072(4) 0.3644(4) 0.0304(12) Uani 1 1 d .
C13 C 0.3342(6) 0.4852(4) 0.5521(4) 0.0332(12) Uani 1 1 d .
H13A H 0.3847 0.5266 0.5218 0.050 Uiso 1 1 calc R
H13B H 0.3833 0.4349 0.5587 0.050 Uiso 1 1 calc R
H13C H 0.3274 0.5315 0.6155 0.050 Uiso 1 1 calc R
C14 C -0.1121(6) 0.1964(4) 0.4567(4) 0.0330(12) Uani 1 1 d .
H14A H -0.0797 0.1341 0.4295 0.049 Uiso 1 1 calc R
H14B H -0.2069 0.1834 0.4231 0.049 Uiso 1 1 calc R
H14C H -0.1095 0.2130 0.5248 0.049 Uiso 1 1 calc R
C15 C -0.0617(6) 0.4411(4) 0.2897(4) 0.0338(12) Uani 1 1 d .
H15A H -0.0898 0.5044 0.3217 0.051 Uiso 1 1 calc R
H15B H -0.1425 0.3856 0.2468 0.051 Uiso 1 1 calc R
H15C H 0.0061 0.4553 0.2526 0.051 Uiso 1 1 calc R
C16 C 0.1715(6) 0.3016(4) 0.5749(4) 0.0276(11) Uani 1 1 d .
H16A H 0.2537 0.3564 0.6192 0.033 Uiso 1 1 calc R
H16B H 0.1021 0.2911 0.6130 0.033 Uiso 1 1 calc R
N17 N 0.2106(5) 0.2042(3) 0.5321(3) 0.0284(9) Uani 1 1 d .
C18 C 0.3155(5) 0.1914(4) 0.4871(4) 0.0275(11) Uani 1 1 d .
H18 H 0.3762 0.2458 0.4782 0.033 Uiso 1 1 calc R
N19 N 0.3240(5) 0.0937(3) 0.4567(3) 0.0294(10) Uani 1 1 d .
C20 C 0.2162(6) 0.0403(4) 0.4830(4) 0.0309(12) Uani 1 1 d .
H20 H 0.1945 -0.0319 0.4702 0.037 Uiso 1 1 calc R
C21 C 0.1475(5) 0.1068(4) 0.5295(4) 0.0287(11) Uani 1 1 d .
H21 H 0.0701 0.0904 0.5557 0.034 Uiso 1 1 calc R
N22 N 0.5844(5) -0.0577(3) 0.3010(3) 0.0302(10) Uani 1 1 d .
C23 C 0.6620(6) -0.0340(4) 0.2442(4) 0.0303(11) Uani 1 1 d .
H23 H 0.6708 0.0269 0.2311 0.036 Uiso 1 1 calc R
N24 N 0.7260(5) -0.1079(3) 0.2079(3) 0.0313(10) Uani 1 1 d .
C25 C 0.6870(6) -0.1845(4) 0.2418(4) 0.0326(12) Uani 1 1 d .
H25 H 0.7152 -0.2468 0.2279 0.039 Uiso 1 1 calc R
C26 C 0.5998(6) -0.1518(4) 0.2993(4) 0.0314(12) Uani 1 1 d .
H26 H 0.5559 -0.1885 0.3333 0.038 Uiso 1 1 calc R
C27 C 0.8169(6) -0.1163(4) 0.1379(4) 0.0342(12) Uani 1 1 d .
H27A H 0.7651 -0.1712 0.0752 0.041 Uiso 1 1 calc R
H27B H 0.8967 -0.1386 0.1594 0.041 Uiso 1 1 calc R
C28 C 0.8703(6) -0.0157(4) 0.1245(4) 0.0300(11) Uani 1 1 d .
C29 C 0.8006(5) 0.0020(4) 0.0484(4) 0.0271(11) Uani 1 1 d .
C30 C 0.8594(5) 0.0889(4) 0.0299(4) 0.0284(11) Uani 1 1 d .
C31 C 0.9836(6) 0.1620(4) 0.0913(4) 0.0330(12) Uani 1 1 d .
C32 C 1.0449(6) 0.1441(4) 0.1674(4) 0.0331(12) Uani 1 1 d .
H32 H 1.1263 0.1937 0.2097 0.040 Uiso 1 1 calc R
C33 C 0.9917(6) 0.0562(4) 0.1844(4) 0.0348(12) Uani 1 1 d .
C34 C 0.6635(6) -0.0734(4) -0.0131(4) 0.0334(12) Uani 1 1 d .
H34A H 0.6096 -0.0368 -0.0400 0.050 Uiso 1 1 calc R
H34B H 0.6121 -0.1012 0.0264 0.050 Uiso 1 1 calc R
H34C H 0.6804 -0.1308 -0.0651 0.050 Uiso 1 1 calc R
C35 C 1.0474(6) 0.2579(4) 0.0752(4) 0.0423(14) Uani 1 1 d .
H35A H 1.1346 0.2963 0.1220 0.063 Uiso 1 1 calc R
H35B H 0.9843 0.3024 0.0828 0.063 Uiso 1 1 calc R
H35C H 1.0648 0.2372 0.0103 0.063 Uiso 1 1 calc R
C36 C 1.0687(7) 0.0427(5) 0.2682(4) 0.0452(15) Uani 1 1 d .
H36A H 1.0034 0.0234 0.3049 0.068 Uiso 1 1 calc R
H36B H 1.1372 0.1083 0.3094 0.068 Uiso 1 1 calc R
H36C H 1.1152 -0.0122 0.2445 0.068 Uiso 1 1 calc R
C37 C 0.7947(6) 0.1035(4) -0.0562(4) 0.0296(11) Uani 1 1 d .
H37A H 0.8683 0.1296 -0.0852 0.036 Uiso 1 1 calc R
H37B H 0.7369 0.0353 -0.1044 0.036 Uiso 1 1 calc R
N38 N 0.7082(5) 0.1777(3) -0.0322(3) 0.0275(9) Uani 1 1 d .
C39 C 0.6729(6) 0.2232(4) 0.0523(4) 0.0295(11) Uani 1 1 d .
H39 H 0.6993 0.2110 0.1080 0.035 Uiso 1 1 calc R
N40 N 0.5973(5) 0.2869(3) 0.0473(3) 0.0308(10) Uani 1 1 d .
C41 C 0.5817(6) 0.2817(4) -0.0461(4) 0.0320(12) Uani 1 1 d .
H41 H 0.5314 0.3190 -0.0712 0.038 Uiso 1 1 calc R
C42 C 0.6497(6) 0.2148(4) -0.0954(4) 0.0325(12) Uani 1 1 d .
H42 H 0.6561 0.1969 -0.1604 0.039 Uiso 1 1 calc R
B43 B 0.5049(6) 0.2157(5) 0.2913(5) 0.0312(14) Uani 1 1 d .
F44 F 0.3911(4) 0.2553(3) 0.2818(3) 0.0565(10) Uani 1 1 d .
F45 F 0.4624(4) 0.1088(3) 0.2379(2) 0.0516(10) Uani 1 1 d .
F46 F 0.5582(3) 0.2394(2) 0.3842(2) 0.0386(8) Uani 1 1 d .
F47 F 0.6039(4) 0.2619(3) 0.2505(3) 0.0505(9) Uani 1 1 d .
B48 B 0.9133(7) 0.2445(5) -0.2532(5) 0.0357(15) Uani 1 1 d .
F49 F 0.9988(4) 0.1872(3) -0.2988(3) 0.0492(9) Uani 1 1 d .
F50 F 0.9419(4) 0.2607(3) -0.1560(2) 0.0454(8) Uani 1 1 d .
F51 F 0.7752(3) 0.1898(2) -0.2939(2) 0.0405(8) Uani 1 1 d .
F52 F 0.9403(4) 0.3391(3) -0.2631(3) 0.0522(10) Uani 1 1 d .
N53 N 0.6433(9) 0.5664(5) 0.0971(6) 0.094(3) Uani 1 1 d .
C54 C 0.7294(9) 0.5445(5) 0.0591(7) 0.077(3) Uani 1 1 d .
C55 C 0.8391(10) 0.5146(7) 0.0144(9) 0.134(6) Uani 1 1 d .
H55A H 0.8629 0.4589 0.0308 0.201 Uiso 1 1 calc R
H55B H 0.9200 0.5748 0.0372 0.201 Uiso 1 1 calc R
H55C H 0.8091 0.4896 -0.0552 0.201 Uiso 1 1 calc R

loop_
_atom_site_aniso_label
_atom_site_aniso_U_11
_atom_site_aniso_U_22
_atom_site_aniso_U_33
_atom_site_aniso_U_23
_atom_site_aniso_U_13
_atom_site_aniso_U_12
Ag1 0.0351(3) 0.0297(2) 0.0270(2) 0.00689(17) 0.01104(17) 0.01247(17)
N1 0.035(3) 0.030(2) 0.027(2) 0.0107(19) 0.0124(19) 0.0182(19)
Ag2 0.0327(2) 0.0289(2) 0.0278(2) 0.00722(17) 0.00963(17) 0.01190(17)
C2 0.035(3) 0.023(2) 0.026(3) 0.006(2) 0.009(2) 0.010(2)
N3 0.035(3) 0.021(2) 0.029(2) 0.0063(18) 0.0119(19) 0.0105(18)
C4 0.046(4) 0.026(3) 0.043(3) 0.017(3) 0.022(3) 0.014(2)
C5 0.041(3) 0.029(3) 0.038(3) 0.014(3) 0.014(3) 0.012(2)
C6 0.031(3) 0.026(3) 0.026(3) 0.004(2) 0.008(2) 0.007(2)
C7 0.033(3) 0.024(2) 0.023(2) 0.005(2) 0.010(2) 0.011(2)
C8 0.027(3) 0.023(2) 0.028(3) 0.006(2) 0.012(2) 0.006(2)
C9 0.032(3) 0.022(2) 0.021(2) 0.000(2) 0.008(2) 0.011(2)
C10 0.035(3) 0.020(2) 0.026(3) 0.005(2) 0.014(2) 0.007(2)
C11 0.027(3) 0.024(3) 0.026(3) 0.004(2) 0.007(2) 0.008(2)
C12 0.037(3) 0.028(3) 0.024(3) 0.004(2) 0.015(2) 0.011(2)
C13 0.033(3) 0.033(3) 0.030(3) 0.008(2) 0.007(2) 0.008(2)
C14 0.033(3) 0.027(3) 0.035(3) 0.010(2) 0.007(2) 0.003(2)
C15 0.039(3) 0.024(3) 0.031(3) 0.005(2) 0.004(2) 0.007(2)
C16 0.033(3) 0.023(2) 0.024(3) 0.004(2) 0.009(2) 0.008(2)
N17 0.032(3) 0.027(2) 0.025(2) 0.0073(18) 0.0081(18) 0.0106(19)
C18 0.029(3) 0.029(3) 0.025(3) 0.011(2) 0.008(2) 0.008(2)
N19 0.034(3) 0.027(2) 0.026(2) 0.0074(19) 0.0100(19) 0.0097(19)
C20 0.033(3) 0.026(3) 0.030(3) 0.009(2) 0.003(2) 0.005(2)
C21 0.027(3) 0.029(3) 0.031(3) 0.013(2) 0.005(2) 0.008(2)
N22 0.034(3) 0.029(2) 0.023(2) 0.0059(19) 0.0067(18) 0.0073(19)
C23 0.040(3) 0.027(3) 0.025(3) 0.007(2) 0.009(2) 0.016(2)
N24 0.035(3) 0.032(2) 0.028(2) 0.009(2) 0.0079(19) 0.016(2)
C25 0.039(3) 0.027(3) 0.032(3) 0.010(2) 0.007(2) 0.012(2)
C26 0.038(3) 0.028(3) 0.028(3) 0.010(2) 0.003(2) 0.010(2)
C27 0.040(3) 0.039(3) 0.029(3) 0.011(2) 0.015(2) 0.022(3)
C28 0.033(3) 0.031(3) 0.027(3) 0.007(2) 0.012(2) 0.015(2)
C29 0.026(3) 0.030(3) 0.025(3) 0.005(2) 0.011(2) 0.014(2)
C30 0.030(3) 0.031(3) 0.021(2) 0.003(2) 0.009(2) 0.012(2)
C31 0.030(3) 0.036(3) 0.030(3) 0.006(2) 0.010(2) 0.013(2)
C32 0.027(3) 0.037(3) 0.023(3) -0.001(2) 0.004(2) 0.008(2)
C33 0.034(3) 0.043(3) 0.025(3) 0.005(2) 0.011(2) 0.019(3)
C34 0.035(3) 0.031(3) 0.029(3) 0.008(2) 0.004(2) 0.006(2)
C35 0.045(4) 0.036(3) 0.037(3) 0.005(3) 0.014(3) 0.005(3)
C36 0.048(4) 0.059(4) 0.027(3) 0.008(3) 0.009(3) 0.026(3)
C37 0.037(3) 0.029(3) 0.023(3) 0.008(2) 0.013(2) 0.011(2)
N38 0.032(2) 0.024(2) 0.024(2) 0.0061(18) 0.0085(18) 0.0054(18)
C39 0.035(3) 0.024(3) 0.025(3) 0.004(2) 0.007(2) 0.009(2)
N40 0.039(3) 0.028(2) 0.025(2) 0.0092(19) 0.0116(19) 0.009(2)
C41 0.040(3) 0.027(3) 0.025(3) 0.008(2) 0.007(2) 0.007(2)
C42 0.036(3) 0.033(3) 0.025(3) 0.009(2) 0.002(2) 0.009(2)
B43 0.030(3) 0.022(3) 0.047(4) 0.013(3) 0.019(3) 0.014(2)
F44 0.043(2) 0.038(2) 0.086(3) 0.020(2) 0.007(2) 0.0190(17)
F45 0.080(3) 0.0331(19) 0.035(2) 0.0065(16) -0.0005(18) 0.0220(18)
F46 0.044(2) 0.0347(18) 0.0253(17) 0.0041(14) 0.0066(14) 0.0010(15)
F47 0.041(2) 0.074(3) 0.039(2) 0.026(2) 0.0114(16) 0.0112(18)
B48 0.044(4) 0.037(3) 0.036(3) 0.020(3) 0.017(3) 0.017(3)
F49 0.054(2) 0.058(2) 0.047(2) 0.0220(19) 0.0242(18) 0.0269(19)
F50 0.051(2) 0.050(2) 0.0314(18) 0.0127(16) 0.0102(16) 0.0092(17)
F51 0.040(2) 0.0374(18) 0.0400(19) 0.0101(16) 0.0090(15) 0.0108(15)
F52 0.051(2) 0.044(2) 0.071(3) 0.033(2) 0.0136(19) 0.0129(17)
N53 0.118(7) 0.042(4) 0.112(7) 0.011(4) 0.060(6) 0.016(4)
C54 0.075(6) 0.032(4) 0.106(7) 0.001(4) 0.052(6) 0.002(4)
C55 0.073(7) 0.062(6) 0.199(13) -0.029(7) 0.083(8) -0.007(5)

loop_
_atom_type_symbol
_atom_type_description
_atom_type_scat_dispersion_real
_atom_type_scat_dispersion_imag
_atom_type_scat_source
C C 0.0033 0.0016 'International Tables Vol C Tables 4.2.6.8 and 6.1.1.4'
H H 0.0000 0.0000 'International Tables Vol C Tables 4.2.6.8 and 6.1.1.4'
B B 0.0013 0.0007 'International Tables Vol C Tables 4.2.6.8 and 6.1.1.4'
N N 0.0061 0.0033 'International Tables Vol C Tables 4.2.6.8 and 6.1.1.4'
F F 0.0171 0.0103 'International Tables Vol C Tables 4.2.6.8 and 6.1.1.4'
Ag Ag -0.8971 1.1015 'International Tables Vol C Tables 4.2.6.8 and 6.1.1.4'

loop_
_geom_angle_atom_site_label_1
_geom_angle_atom_site_label_2
_geom_angle_atom_site_label_3
_geom_angle
C2 N1 Ag1 130.3(3)
C5 N1 Ag1 124.4(3)
N19 Ag2 N22 173.97(16)
N1 C2 N3 111.0(4)
N1 C2 H2 124.5
N3 C2 H2 124.5
C2 N3 C4 108.0(4)
C2 N3 C6 128.4(4)
C4 N3 C6 123.6(4)
C5 C4 N3 106.2(5)
C5 C4 H4 126.9
N3 C4 H4 126.9
C4 C5 N1 109.4(4)
C4 C5 H5 125.3
N1 C5 H5 125.3
N3 C6 C7 113.0(4)
N3 C6 H6A 109.0
C7 C6 H6A 109.0
N3 C6 H6B 109.0
C7 C6 H6B 109.0
H6A C6 H6B 107.8
C12 C7 C8 120.9(5)
C12 C7 C6 118.2(4)
C8 C7 C6 120.9(5)
C7 C8 C9 119.4(5)
C7 C8 C13 120.3(4)
C9 C8 C13 120.3(5)
C10 C9 C8 119.5(5)
C10 C9 C16 119.9(4)
C8 C9 C16 120.6(5)
C9 C10 C11 120.2(4)
C9 C10 C14 122.5(5)
C11 C10 C14 117.2(5)
C10 C11 C12 121.2(5)
C10 C11 H11 119.4
C12 C11 H11 119.4
C7 C12 C11 118.6(5)
C7 C12 C15 122.0(5)
C11 C12 C15 119.3(5)
C8 C13 H13A 109.5
C8 C13 H13B 109.5
H13A C13 H13B 109.5
C8 C13 H13C 109.5
H13A C13 H13C 109.5
H13B C13 H13C 109.5
C10 C14 H14A 109.5
C10 C14 H14B 109.5
H14A C14 H14B 109.5
C10 C14 H14C 109.5
H14A C14 H14C 109.5
H14B C14 H14C 109.5
C12 C15 H15A 109.5
C12 C15 H15B 109.5
H15A C15 H15B 109.5
C12 C15 H15C 109.5
H15A C15 H15C 109.5
H15B C15 H15C 109.5
N17 C16 C9 113.4(4)
N17 C16 H16A 108.9
C9 C16 H16A 108.9
N17 C16 H16B 108.9
C9 C16 H16B 108.9
H16A C16 H16B 107.7
C18 N17 C21 106.0(4)
C18 N17 C16 126.6(4)
C21 N17 C16 127.4(4)
N19 C18 N17 111.9(4)
N19 C18 H18 124.0
N17 C18 H18 124.0
C18 N19 C20 105.4(4)
C18 N19 Ag2 129.7(3)
C20 N19 Ag2 124.8(3)
C21 C20 N19 109.3(4)
C21 C20 H20 125.3
N19 C20 H20 125.3
C20 C21 N17 107.3(4)
C20 C21 H21 126.4
N17 C21 H21 126.4
C23 N22 C26 105.9(4)
C23 N22 Ag2 129.1(3)
C26 N22 Ag2 125.0(3)
N22 C23 N24 110.6(4)
N22 C23 H23 124.7
N24 C23 H23 124.7
C23 N24 C25 108.2(4)
C23 N24 C27 129.1(4)
C25 N24 C27 122.5(4)
C26 C25 N24 105.3(5)
C26 C25 H25 127.3
N24 C25 H25 127.3
C25 C26 N22 110.0(4)
C25 C26 H26 125.0
N22 C26 H26 125.0
N24 C27 C28 114.2(4)
N24 C27 H27A 108.7
C28 C27 H27A 108.7
N24 C27 H27B 108.7
C28 C27 H27B 108.7
H27A C27 H27B 107.6
C33 C28 C29 120.2(5)
C33 C28 C27 119.7(5)
C29 C28 C27 120.0(5)
C30 C29 C28 119.5(5)
C30 C29 C34 120.5(5)
C28 C29 C34 120.0(5)
C29 C30 C31 119.9(5)
C29 C30 C37 120.4(5)
C31 C30 C37 119.7(5)
C32 C31 C30 118.6(5)
C32 C31 C35 120.1(5)
C30 C31 C35 121.3(5)
C31 C32 C33 122.4(5)
C31 C32 H32 118.8
C33 C32 H32 118.8
C32 C33 C28 119.3(5)
C32 C33 C36 118.2(5)
C28 C33 C36 122.6(5)
C29 C34 H34A 109.5
C29 C34 H34B 109.5
H34A C34 H34B 109.5
C29 C34 H34C 109.5
H34A C34 H34C 109.5
H34B C34 H34C 109.5
C31 C35 H35A 109.5
C31 C35 H35B 109.5
H35A C35 H35B 109.5
C31 C35 H35C 109.5
H35A C35 H35C 109.5
H35B C35 H35C 109.5
C33 C36 H36A 109.5
C33 C36 H36B 109.5
H36A C36 H36B 109.5
C33 C36 H36C 109.5
H36A C36 H36C 109.5
H36B C36 H36C 109.5
N38 C37 C30 112.4(4)
N38 C37 H37A 109.1
C30 C37 H37A 109.1
N38 C37 H37B 109.1
C30 C37 H37B 109.1
H37A C37 H37B 107.9
C39 N38 C42 107.0(4)
C39 N38 C37 128.5(4)
C42 N38 C37 124.6(4)
N40 C39 N38 111.3(4)
N40 C39 H39 124.3
N38 C39 H39 124.3
C39 N40 C41 106.1(4)
C39 N40 Ag1 129.9(3)
C41 N40 Ag1 124.0(4)
C42 C41 N40 109.1(5)
C42 C41 H41 125.5
N40 C41 H41 125.5
C41 C42 N38 106.5(5)
C41 C42 H42 126.7
N38 C42 H42 126.7
F46 B43 F45 112.0(4)
F46 B43 F44 111.1(5)
F45 B43 F44 107.8(5)
F46 B43 F47 110.3(5)
F45 B43 F47 108.9(5)
F44 B43 F47 106.6(4)
F52 B48 F49 108.8(5)
F52 B48 F51 109.8(5)
F49 B48 F51 110.2(5)
F52 B48 F50 110.5(5)
F49 B48 F50 108.1(5)
F51 B48 F50 109.4(5)
N53 C54 C55 177.2(12)
C54 C55 H55A 109.5
C54 C55 H55B 109.5
H55A C55 H55B 109.5
C54 C55 H55C 109.5
H55A C55 H55C 109.5
H55B C55 H55C 109.5

loop_
_geom_bond_atom_site_label_1
_geom_bond_atom_site_label_2
_geom_bond_distance
Ag1 N1 2.096(4)
Ag1 N40 2.106(4)
N1 C2 1.333(6)
N1 C5 1.392(6)
Ag2 N19 2.096(4)
Ag2 N22 2.098(4)
C2 N3 1.332(6)
C2 H2 0.9500
N3 C4 1.380(6)
N3 C6 1.483(6)
C4 C5 1.348(7)
C4 H4 0.9500
C5 H5 0.9500
C6 C7 1.535(7)
C6 H6A 0.9900
C6 H6B 0.9900
C7 C12 1.394(8)
C7 C8 1.403(7)
C8 C9 1.418(7)
C8 C13 1.520(7)
C9 C10 1.386(7)
C9 C16 1.522(7)
C10 C11 1.393(7)
C10 C14 1.528(6)
C11 C12 1.397(7)
C11 H11 0.9500
C12 C15 1.520(7)
C13 H13A 0.9800
C13 H13B 0.9800
C13 H13C 0.9800
C14 H14A 0.9800
C14 H14B 0.9800
C14 H14C 0.9800
C15 H15A 0.9800
C15 H15B 0.9800
C15 H15C 0.9800
C16 N17 1.469(6)
C16 H16A 0.9900
C16 H16B 0.9900
N17 C18 1.347(6)
N17 C21 1.390(6)
C18 N19 1.328(6)
C18 H18 0.9500
N19 C20 1.389(6)
C20 C21 1.344(7)
C20 H20 0.9500
C21 H21 0.9500
N22 C23 1.329(6)
N22 C26 1.375(6)
C23 N24 1.339(6)
C23 H23 0.9500
N24 C25 1.381(6)
N24 C27 1.488(6)
C25 C26 1.358(7)
C25 H25 0.9500
C26 H26 0.9500
C27 C28 1.523(7)
C27 H27A 0.9900
C27 H27B 0.9900
C28 C33 1.393(8)
C28 C29 1.417(7)
C29 C30 1.404(7)
C29 C34 1.522(7)
C30 C31 1.424(8)
C30 C37 1.502(7)
C31 C32 1.384(8)
C31 C35 1.508(7)
C32 C33 1.388(8)
C32 H32 0.9500
C33 C36 1.512(8)
C34 H34A 0.9800
C34 H34B 0.9800
C34 H34C 0.9800
C35 H35A 0.9800
C35 H35B 0.9800
C35 H35C 0.9800
C36 H36A 0.9800
C36 H36B 0.9800
C36 H36C 0.9800
C37 N38 1.487(6)
C37 H37A 0.9900
C37 H37B 0.9900
N38 C39 1.354(6)
N38 C42 1.388(6)
C39 N40 1.320(7)
C39 H39 0.9500
N40 C41 1.394(6)
C41 C42 1.357(8)
C41 H41 0.9500
C42 H42 0.9500
B43 F46 1.352(7)
B43 F45 1.391(7)
B43 F44 1.400(7)
B43 F47 1.419(6)
B48 F52 1.390(7)
B48 F49 1.392(7)
B48 F51 1.396(8)
B48 F50 1.407(7)
N53 C54 1.143(9)
C54 C55 1.437(10)
C55 H55A 0.9800
C55 H55B 0.9800
C55 H55C 0.9800

loop_
_geom_torsion_atom_site_label_1
_geom_torsion_atom_site_label_2
_geom_torsion_atom_site_label_3
_geom_torsion_atom_site_label_4
_geom_torsion
C5 N1 C2 N3 1.1(6)
Ag1 N1 C2 N3 -178.7(4)
N1 C2 N3 C4 -1.0(7)
N1 C2 N3 C6 179.5(5)
C2 N3 C4 C5 0.4(7)
C6 N3 C4 C5 179.9(5)
N3 C4 C5 N1 0.3(7)
C2 N1 C5 C4 -0.8(7)
Ag1 N1 C5 C4 179.0(4)
C2 N3 C6 C7 -13.0(8)
C4 N3 C6 C7 167.6(5)
N3 C6 C7 C12 -90.3(6)
N3 C6 C7 C8 92.5(6)
C12 C7 C8 C9 -4.0(7)
C6 C7 C8 C9 173.1(4)
C12 C7 C8 C13 177.3(5)
C6 C7 C8 C13 -5.6(7)
C7 C8 C9 C10 0.7(7)
C13 C8 C9 C10 179.4(5)
C7 C8 C9 C16 -178.2(4)
C13 C8 C9 C16 0.5(7)
C8 C9 C10 C11 2.2(7)
C16 C9 C10 C11 -178.9(5)
C8 C9 C10 C14 -176.2(5)
C16 C9 C10 C14 2.6(7)
C9 C10 C11 C12 -1.9(8)
C14 C10 C11 C12 176.6(5)
C8 C7 C12 C11 4.3(7)
C6 C7 C12 C11 -172.9(4)
C8 C7 C12 C15 -178.2(5)
C6 C7 C12 C15 4.6(7)
C10 C11 C12 C7 -1.3(7)
C10 C11 C12 C15 -178.9(5)
C10 C9 C16 N17 73.3(6)
C8 C9 C16 N17 -107.9(5)
C9 C16 N17 C18 68.8(7)
C9 C16 N17 C21 -111.1(5)
C21 N17 C18 N19 -0.3(6)
C16 N17 C18 N19 179.8(5)
N17 C18 N19 C20 0.8(6)
N17 C18 N19 Ag2 177.3(3)
C18 N19 C20 C21 -0.9(6)
Ag2 N19 C20 C21 -177.7(4)
N19 C20 C21 N17 0.7(6)
C18 N17 C21 C20 -0.3(6)
C16 N17 C21 C20 179.6(5)
C26 N22 C23 N24 -0.7(6)
Ag2 N22 C23 N24 -179.7(4)
N22 C23 N24 C25 0.8(6)
N22 C23 N24 C27 176.7(5)
C23 N24 C25 C26 -0.6(6)
C27 N24 C25 C26 -176.9(5)
N24 C25 C26 N22 0.2(6)
C23 N22 C26 C25 0.3(6)
Ag2 N22 C26 C25 179.4(4)
C23 N24 C27 C28 15.9(8)
C25 N24 C27 C28 -168.7(5)
N24 C27 C28 C33 87.8(6)
N24 C27 C28 C29 -95.5(6)
C33 C28 C29 C30 4.1(8)
C27 C28 C29 C30 -172.5(4)
C33 C28 C29 C34 -176.3(5)
C27 C28 C29 C34 7.0(7)
C28 C29 C30 C31 -4.0(7)
C34 C29 C30 C31 176.4(5)
C28 C29 C30 C37 173.9(4)
C34 C29 C30 C37 -5.7(7)
C29 C30 C31 C32 1.1(8)
C37 C30 C31 C32 -176.8(5)
C29 C30 C31 C35 -178.2(5)
C37 C30 C31 C35 3.9(8)
C30 C31 C32 C33 1.9(8)
C35 C31 C32 C33 -178.8(5)
C31 C32 C33 C28 -1.8(8)
C31 C32 C33 C36 178.5(5)
C29 C28 C33 C32 -1.3(8)
C27 C28 C33 C32 175.4(5)
C29 C28 C33 C36 178.5(5)
C27 C28 C33 C36 -4.9(8)
C29 C30 C37 N38 99.2(6)
C31 C30 C37 N38 -83.0(6)
C30 C37 N38 C39 -6.6(7)
C30 C37 N38 C42 172.1(5)
C42 N38 C39 N40 -0.4(6)
C37 N38 C39 N40 178.5(5)
N38 C39 N40 C41 0.5(6)
N38 C39 N40 Ag1 179.2(3)
C39 N40 C41 C42 -0.4(6)
Ag1 N40 C41 C42 -179.2(4)
N40 C41 C42 N38 0.1(6)
C39 N38 C42 C41 0.2(6)
C37 N38 C42 C41 -178.8(5)
